data_4113886
loop_
_publ_author_name
'Tiow-Gan Ong'
'Glenn P. A. Yap'
'Darrin S. Richeson'

_publ_section_title
;
 Catalytic Construction and Reconstruction of Guanidines: Ti-Mediated
 Guanylation of Amines and Transamination of Guanidines
;
_journal_name_full 'Journal of the American Chemical Society'
_journal_page_first 8100
_journal_page_last 8101
_journal_paper_doi 10.1021/ja035716j
_journal_volume 125
_journal_year 2003
_chemical_formula_sum 'C24 H40 F5 N7 Ti'
_chemical_formula_weight 569.53
_chemical_name_systematic
; 
 ? 
;
_space_group_IT_number 15
_symmetry_cell_setting monoclinic
_symmetry_space_group_name_Hall '-C 2yc'
_symmetry_space_group_name_H-M 'C 1 2/c 1'
_atom_sites_solution_hydrogens geom
_atom_sites_solution_primary direct
_atom_sites_solution_secondary difmap
_audit_creation_method SHELXL-97
_cell_angle_alpha 90.00
_cell_angle_beta 105.957(2)
_cell_angle_gamma 90.00
_cell_formula_units_Z 4
_cell_length_a 13.776(2)
_cell_length_b 15.674(3)
_cell_length_c 14.189(2)
_cell_measurement_reflns_used 54
_cell_measurement_temperature 203(2)
_cell_measurement_theta_max 28.29
_cell_measurement_theta_min 1.47
_cell_volume 2945.7(8)
_computing_cell_refinement 'SMART, Bruker (2000)'
_computing_data_collection 'SMART, Bruker (2000)'
_computing_data_reduction 'XPREP, Bruker (2000)'
_computing_molecular_graphics 'SHELXTL, Bruker (2000)'
_computing_publication_material 'SHELXTL, Bruker (2000)'
_computing_structure_refinement 'SHELXL-97 (Sheldrick, 1997)'
_computing_structure_solution 'SHELXS-97 (Sheldrick, 1990)'
_diffrn_ambient_temperature 203(2)
_diffrn_measured_fraction_theta_full 0.900
_diffrn_measured_fraction_theta_max 0.900
_diffrn_measurement_device_type 'CCD area detector'
_diffrn_measurement_method 'phi and omega scans'
_diffrn_radiation_monochromator graphite
_diffrn_radiation_source 'fine-focus sealed tube'
_diffrn_radiation_type MoK\a
_diffrn_radiation_wavelength 0.71073
_diffrn_reflns_av_R_equivalents 0.0286
_diffrn_reflns_av_sigmaI/netI 0.0287
_diffrn_reflns_limit_h_max 17
_diffrn_reflns_limit_h_min -17
_diffrn_reflns_limit_k_max 20
_diffrn_reflns_limit_k_min -20
_diffrn_reflns_limit_l_max 18
_diffrn_reflns_limit_l_min -18
_diffrn_reflns_number 12745
_diffrn_reflns_theta_full 28.86
_diffrn_reflns_theta_max 28.86
_diffrn_reflns_theta_min 2.01
_diffrn_standards_decay_% <1
_exptl_absorpt_coefficient_mu 0.347
_exptl_absorpt_correction_T_max 1.000000
_exptl_absorpt_correction_T_min 0.881444
_exptl_absorpt_correction_type multi-scan
_exptl_absorpt_process_details 'SADABS, Bruker (2000)'
_exptl_crystal_colour red
_exptl_crystal_density_diffrn 1.284
_exptl_crystal_description needle
_exptl_crystal_F_000 1200
_exptl_crystal_size_max 0.40
_exptl_crystal_size_mid 0.10
_exptl_crystal_size_min 0.10
_refine_diff_density_max 0.414
_refine_diff_density_min -0.343
_refine_diff_density_rms 0.046
_refine_ls_extinction_method none
_refine_ls_goodness_of_fit_ref 1.075
_refine_ls_hydrogen_treatment mixed
_refine_ls_matrix_type full
_refine_ls_number_parameters 170
_refine_ls_number_reflns 3474
_refine_ls_number_restraints 0
_refine_ls_restrained_S_all 1.075
_refine_ls_R_factor_all 0.0586
_refine_ls_R_factor_gt 0.0426
_refine_ls_shift/su_max 0.000
_refine_ls_shift/su_mean 0.000
_refine_ls_structure_factor_coef Fsqd
_refine_ls_weighting_details 'calc w=1/[\s^2^(Fo^2^)+(0.0448P)^2^+2.3608P] where P=(Fo^2^+2Fc^2^)/3'
_refine_ls_weighting_scheme calc
_refine_ls_wR_factor_gt 0.0995
_refine_ls_wR_factor_ref 0.1079
_reflns_number_gt 2875
_reflns_number_total 3474
_reflns_threshold_expression >2sigma(I)
_cod_data_source_file ja035716jsi20030422_012622.cif
_cod_data_source_block dr2079
_cod_original_cell_volume 2945.6(8)
_cod_database_code 4113886

loop_
_symmetry_equiv_pos_as_xyz
'x, y, z'
'-x, y, -z+1/2'
'x+1/2, y+1/2, z'
'-x+1/2, y+1/2, -z+1/2'
'-x, -y, -z'
'x, -y, z-1/2'
'-x+1/2, -y+1/2, -z'
'x+1/2, -y+1/2, z-1/2'

loop_
_atom_site_label
_atom_site_type_symbol
_atom_site_fract_x
_atom_site_fract_y
_atom_site_fract_z
_atom_site_U_iso_or_equiv
_atom_site_adp_type
_atom_site_occupancy
_atom_site_symmetry_multiplicity
_atom_site_calc_flag
_atom_site_refinement_flags
Ti Ti 1.0000 0.25712(3) 0.2500 0.02859(13) Uani 1 2 d S
F1 F 0.83140(9) 0.05009(9) 0.14808(10) 0.0594(4) Uani 1 1 d .
F2 F 0.83049(12) -0.12107(10) 0.15284(12) 0.0736(5) Uani 1 1 d .
F3 F 1.0000 -0.20959(12) 0.2500 0.0843(8) Uani 1 2 d S
N1 N 1.06629(11) 0.28462(10) 0.13749(11) 0.0326(3) Uani 1 1 d .
N2 N 0.91053(11) 0.32887(9) 0.13232(11) 0.0324(3) Uani 1 1 d .
N3 N 0.97576(12) 0.36476(10) -0.00399(12) 0.0385(4) Uani 1 1 d .
N4 N 1.0000 0.14532(14) 0.2500 0.0396(5) Uani 1 2 d S
C1 C 1.12623(15) 0.22993(13) 0.08903(15) 0.0412(4) Uani 1 1 d .
H1A H 1.1537 0.2660 0.0451 0.049 Uiso 1 1 calc R
C2 C 1.0606(2) 0.16019(17) 0.02784(18) 0.0634(7) Uani 1 1 d .
H2A H 1.0055 0.1862 -0.0216 0.095 Uiso 1 1 calc R
H2B H 1.0335 0.1242 0.0701 0.095 Uiso 1 1 calc R
H2C H 1.1012 0.1260 -0.0039 0.095 Uiso 1 1 calc R
C3 C 1.21386(16) 0.19197(14) 0.16747(17) 0.0489(5) Uani 1 1 d .
H3A H 1.2543 0.2376 0.2049 0.073 Uiso 1 1 calc R
H3B H 1.2553 0.1578 0.1367 0.073 Uiso 1 1 calc R
H3C H 1.1879 0.1563 0.2109 0.073 Uiso 1 1 calc R
C4 C 0.83156(14) 0.39567(12) 0.11580(15) 0.0376(4) Uani 1 1 d .
H4A H 0.8371 0.4316 0.0601 0.045 Uiso 1 1 calc R
C5 C 0.72612(16) 0.35577(15) 0.0896(2) 0.0533(6) Uani 1 1 d .
H5A H 0.7171 0.3200 0.0320 0.080 Uiso 1 1 calc R
H5B H 0.6756 0.4006 0.0761 0.080 Uiso 1 1 calc R
H5C H 0.7188 0.3214 0.1441 0.080 Uiso 1 1 calc R
C6 C 0.84646(18) 0.45265(13) 0.20611(17) 0.0499(5) Uani 1 1 d .
H6A H 0.9133 0.4779 0.2220 0.075 Uiso 1 1 calc R
H6B H 0.8395 0.4187 0.2611 0.075 Uiso 1 1 calc R
H6C H 0.7960 0.4975 0.1926 0.075 Uiso 1 1 calc R
C7 C 1.06431(16) 0.39669(15) -0.03001(17) 0.0506(5) Uani 1 1 d .
H7A H 1.1226 0.3941 0.0269 0.076 Uiso 1 1 calc R
H7B H 1.0528 0.4553 -0.0521 0.076 Uiso 1 1 calc R
H7C H 1.0765 0.3619 -0.0821 0.076 Uiso 1 1 calc R
C8 C 0.88288(17) 0.36571(15) -0.08409(15) 0.0490(5) Uani 1 1 d .
H8A H 0.8276 0.3441 -0.0608 0.073 Uiso 1 1 calc R
H8B H 0.8912 0.3300 -0.1371 0.073 Uiso 1 1 calc R
H8C H 0.8681 0.4237 -0.1075 0.073 Uiso 1 1 calc R
C9 C 0.98344(13) 0.32701(11) 0.08554(13) 0.0317(4) Uani 1 1 d .
C10 C 1.0000 0.05848(16) 0.2500 0.0328(5) Uani 1 2 d S
C11 C 0.91579(14) 0.00969(13) 0.19990(14) 0.0389(4) Uani 1 1 d .
C12 C 0.91491(17) -0.07869(13) 0.20112(16) 0.0462(5) Uani 1 1 d .
C13 C 1.0000 -0.12313(17) 0.2500 0.0512(8) Uani 1 2 d S

loop_
_atom_site_aniso_label
_atom_site_aniso_U_11
_atom_site_aniso_U_22
_atom_site_aniso_U_33
_atom_site_aniso_U_23
_atom_site_aniso_U_13
_atom_site_aniso_U_12
Ti 0.0323(2) 0.0269(2) 0.0292(2) 0.000 0.01279(17) 0.000
F1 0.0418(7) 0.0694(9) 0.0614(8) 0.0034(7) 0.0047(6) 0.0076(6)
F2 0.0750(10) 0.0706(9) 0.0805(10) -0.0265(8) 0.0302(8) -0.0389(8)
F3 0.134(2) 0.0271(9) 0.1087(19) 0.000 0.0620(17) 0.000
N1 0.0318(8) 0.0368(8) 0.0321(7) 0.0027(6) 0.0135(6) 0.0030(6)
N2 0.0309(8) 0.0325(7) 0.0368(8) 0.0041(6) 0.0143(6) 0.0013(6)
N3 0.0352(8) 0.0456(9) 0.0362(8) 0.0098(7) 0.0123(7) -0.0026(7)
N4 0.0488(14) 0.0299(11) 0.0469(13) 0.000 0.0246(11) 0.000
C1 0.0419(11) 0.0471(11) 0.0420(10) 0.0037(8) 0.0240(9) 0.0081(8)
C2 0.0687(16) 0.0720(16) 0.0524(13) -0.0229(12) 0.0215(12) 0.0067(13)
C3 0.0424(12) 0.0483(11) 0.0624(14) 0.0080(10) 0.0252(10) 0.0129(9)
C4 0.0334(10) 0.0348(9) 0.0470(11) 0.0080(8) 0.0152(8) 0.0032(7)
C5 0.0340(11) 0.0529(13) 0.0745(15) 0.0082(11) 0.0173(10) 0.0010(9)
C6 0.0543(13) 0.0403(10) 0.0593(13) 0.0009(9) 0.0225(11) 0.0128(9)
C7 0.0475(12) 0.0562(13) 0.0545(13) 0.0164(10) 0.0249(10) -0.0023(10)
C8 0.0470(12) 0.0585(13) 0.0386(11) 0.0083(9) 0.0070(9) -0.0020(10)
C9 0.0324(9) 0.0313(8) 0.0328(9) 0.0004(7) 0.0112(7) -0.0039(7)
C10 0.0383(14) 0.0290(11) 0.0354(13) 0.000 0.0175(11) 0.000
C11 0.0379(10) 0.0416(10) 0.0391(10) 0.0003(8) 0.0138(8) 0.0005(8)
C12 0.0536(13) 0.0427(11) 0.0483(11) -0.0115(9) 0.0241(10) -0.0159(9)
C13 0.080(2) 0.0255(12) 0.0597(19) 0.000 0.0385(18) 0.000

loop_
_atom_type_symbol
_atom_type_description
_atom_type_scat_dispersion_real
_atom_type_scat_dispersion_imag
_atom_type_scat_source
C C 0.0033 0.0016 'International Tables Vol C Tables 4.2.6.8 and 6.1.1.4'
H H 0.0000 0.0000 'International Tables Vol C Tables 4.2.6.8 and 6.1.1.4'
N N 0.0061 0.0033 'International Tables Vol C Tables 4.2.6.8 and 6.1.1.4'
F F 0.0171 0.0103 'International Tables Vol C Tables 4.2.6.8 and 6.1.1.4'
Ti Ti 0.2776 0.4457 'International Tables Vol C Tables 4.2.6.8 and 6.1.1.4'

loop_
_geom_angle_atom_site_label_1
_geom_angle_atom_site_label_2
_geom_angle_atom_site_label_3
_geom_angle
_geom_angle_site_symmetry_1
_geom_angle_site_symmetry_3
N4 Ti N1 101.90(4) . .
N4 Ti N1 101.90(4) . 2_755
N1 Ti N1 156.20(9) . 2_755
N4 Ti N2 122.26(4) . 2_755
N1 Ti N2 102.24(6) . 2_755
N1 Ti N2 64.40(6) 2_755 2_755
N4 Ti N2 122.26(4) . .
N1 Ti N2 64.40(6) . .
N1 Ti N2 102.24(6) 2_755 .
N2 Ti N2 115.48(8) 2_755 .
N4 Ti C9 115.65(4) . 2_755
N1 Ti C9 131.86(6) . 2_755
N1 Ti C9 32.24(6) 2_755 2_755
N2 Ti C9 32.17(6) 2_755 2_755
N2 Ti C9 112.61(6) . 2_755
N4 Ti C9 115.65(4) . .
N1 Ti C9 32.24(6) . .
N1 Ti C9 131.86(6) 2_755 .
N2 Ti C9 112.61(6) 2_755 .
N2 Ti C9 32.17(6) . .
C9 Ti C9 128.70(8) 2_755 .
C9 N1 C1 121.72(15) . .
C9 N1 Ti 92.13(10) . .
C1 N1 Ti 130.57(12) . .
C9 N2 C4 123.48(15) . .
C9 N2 Ti 91.49(11) . .
C4 N2 Ti 138.31(12) . .
C9 N3 C7 121.56(16) . .
C9 N3 C8 123.42(16) . .
C7 N3 C8 114.52(16) . .
C10 N4 Ti 180.0 . .
N1 C1 C3 108.54(16) . .
N1 C1 C2 111.05(17) . .
C3 C1 C2 111.26(19) . .
N2 C4 C5 110.87(16) . .
N2 C4 C6 110.89(16) . .
C5 C4 C6 110.00(18) . .
N2 C9 N1 111.97(15) . .
N2 C9 N3 124.44(16) . .
N1 C9 N3 123.58(16) . .
N2 C9 Ti 56.34(9) . .
N1 C9 Ti 55.63(9) . .
N3 C9 Ti 179.21(14) . .
N4 C10 C11 122.90(12) . .
N4 C10 C11 122.90(12) . 2_755
C11 C10 C11 114.2(2) . 2_755
F1 C11 C12 117.81(18) . .
F1 C11 C10 119.13(18) . .
C12 C11 C10 123.06(19) . .
F2 C12 C13 120.1(2) . .
F2 C12 C11 119.6(2) . .
C13 C12 C11 120.2(2) . .
F3 C13 C12 120.42(13) . 2_755
F3 C13 C12 120.42(13) . .
C12 C13 C12 119.2(3) 2_755 .

loop_
_geom_bond_atom_site_label_1
_geom_bond_atom_site_label_2
_geom_bond_distance
_geom_bond_site_symmetry_2
Ti N4 1.752(2) .
Ti N1 2.0904(14) .
Ti N1 2.0904(14) 2_755
Ti N2 2.1072(15) 2_755
Ti N2 2.1072(15) .
Ti C9 2.5307(18) 2_755
Ti C9 2.5307(18) .
F1 C11 1.350(2) .
F2 C12 1.351(2) .
F3 C13 1.355(3) .
N1 C9 1.351(2) .
N1 C1 1.484(2) .
N2 C9 1.348(2) .
N2 C4 1.481(2) .
N3 C9 1.379(2) .
N3 C7 1.457(2) .
N3 C8 1.459(3) .
N4 C10 1.361(3) .
C1 C3 1.520(3) .
C1 C2 1.528(3) .
C4 C5 1.530(3) .
C4 C6 1.529(3) .
C10 C11 1.408(2) .
C10 C11 1.408(2) 2_755
C11 C12 1.385(3) .
C12 C13 1.376(3) .
C13 C12 1.376(3) 2_755

loop_
_geom_torsion_atom_site_label_1
_geom_torsion_atom_site_label_2
_geom_torsion_atom_site_label_3
_geom_torsion_atom_site_label_4
_geom_torsion
_geom_torsion_site_symmetry_1
_geom_torsion_site_symmetry_4
N4 Ti N1 C9 119.68(10) . .
N1 Ti N1 C9 -60.32(10) 2_755 .
N2 Ti N1 C9 -113.17(11) 2_755 .
N2 Ti N1 C9 -0.57(10) . .
C9 Ti N1 C9 -98.80(14) 2_755 .
N4 Ti N1 C1 -16.73(16) . .
N1 Ti N1 C1 163.27(16) 2_755 .
N2 Ti N1 C1 110.41(16) 2_755 .
N2 Ti N1 C1 -136.99(18) . .
C9 Ti N1 C1 124.78(16) 2_755 .
C9 Ti N1 C1 -136.4(2) . .
N4 Ti N2 C9 -87.59(10) . .
N1 Ti N2 C9 0.58(10) . .
N1 Ti N2 C9 159.68(10) 2_755 .
N2 Ti N2 C9 92.41(10) 2_755 .
C9 Ti N2 C9 127.59(11) 2_755 .
N4 Ti N2 C4 123.23(16) . .
N1 Ti N2 C4 -148.60(19) . .
N1 Ti N2 C4 10.50(18) 2_755 .
N2 Ti N2 C4 -56.77(16) 2_755 .
C9 Ti N2 C4 -21.59(19) 2_755 .
C9 Ti N2 C4 -149.2(2) . .
N1 Ti N4 C10 -131(100) . .
N1 Ti N4 C10 49(100) 2_755 .
N2 Ti N4 C10 116(100) 2_755 .
N2 Ti N4 C10 -64(100) . .
C9 Ti N4 C10 80(100) 2_755 .
C9 Ti N4 C10 -100(100) . .
C9 N1 C1 C3 179.84(16) . .
Ti N1 C1 C3 -54.2(2) . .
C9 N1 C1 C2 -57.6(2) . .
Ti N1 C1 C2 68.4(2) . .
C9 N2 C4 C5 126.27(19) . .
Ti N2 C4 C5 -91.6(2) . .
C9 N2 C4 C6 -111.2(2) . .
Ti N2 C4 C6 30.9(2) . .
C4 N2 C9 N1 155.02(16) . .
Ti N2 C9 N1 -0.87(15) . .
C4 N2 C9 N3 -24.1(3) . .
Ti N2 C9 N3 -179.95(16) . .
C4 N2 C9 Ti 155.89(19) . .
C1 N1 C9 N2 142.88(17) . .
Ti N1 C9 N2 0.87(15) . .
C1 N1 C9 N3 -38.0(3) . .
Ti N1 C9 N3 179.97(16) . .
C1 N1 C9 Ti 142.00(18) . .
C7 N3 C9 N2 150.32(19) . .
C8 N3 C9 N2 -38.2(3) . .
C7 N3 C9 N1 -28.7(3) . .
C8 N3 C9 N1 142.78(19) . .
C7 N3 C9 Ti -27(10) . .
C8 N3 C9 Ti 145(10) . .
N4 Ti C9 N2 110.40(10) . .
N1 Ti C9 N2 -179.03(17) . .
N1 Ti C9 N2 -27.11(13) 2_755 .
N2 Ti C9 N2 -102.32(12) 2_755 .
C9 Ti C9 N2 -69.60(10) 2_755 .
N4 Ti C9 N1 -70.57(11) . .
N1 Ti C9 N1 151.92(11) 2_755 .
N2 Ti C9 N1 76.71(11) 2_755 .
N2 Ti C9 N1 179.03(17) . .
C9 Ti C9 N1 109.43(11) 2_755 .
N4 Ti C9 N3 -73(10) . .
N1 Ti C9 N3 -2(10) . .
N1 Ti C9 N3 150(10) 2_755 .
N2 Ti C9 N3 75(10) 2_755 .
N2 Ti C9 N3 177(100) . .
C9 Ti C9 N3 107(10) 2_755 .
Ti N4 C10 C11 35(100) . .
Ti N4 C10 C11 -145(100) . 2_755
N4 C10 C11 F1 1.1(2) . .
C11 C10 C11 F1 -178.9(2) 2_755 .
N4 C10 C11 C12 -178.85(14) . .
C11 C10 C11 C12 1.15(14) 2_755 .
F1 C11 C12 F2 -1.3(3) . .
C10 C11 C12 F2 178.66(15) . .
F1 C11 C12 C13 177.78(15) . .
C10 C11 C12 C13 -2.3(3) . .
F2 C12 C13 F3 0.1(2) . .
C11 C12 C13 F3 -178.89(13) . .
F2 C12 C13 C12 -179.9(2) . 2_755
C11 C12 C13 C12 1.11(13) . 2_755
